data_8107432
loop_
_publ_author_name
'Ha, Kwang'

_publ_section_title
;
 Crystal structure of catena-poly[dipyridine-bis(pyridine-2-carboxylato-\k
 2 N,O)-bis(\m 2-pyridine-2-carboxylato-\k 2 N,O)-dinickel(II)],
 C34H26N6Ni2O8
;
_journal_issue 2
_journal_name_full 'Zeitschrift f\"ur Kristallographie - New Crystal Structures'
_journal_page_first 335
_journal_page_last 337
_journal_paper_doi 10.1515/ncrs-2023-0019
_journal_volume 238
_journal_year 2023
_chemical_formula_moiety 'C34 H26 N6 Ni2 O8'
_chemical_formula_sum 'C34 H26 N6 Ni2 O8'
_chemical_formula_weight 764.03
_chemical_name_systematic
;
<i>catena</i>-poly[dipyridine-bis(pyridine-2-carboxylato-\k^2^<i>N,O</i>)
-bis(\m~2~-pyridine-2-carboxylato-\k^2^<i>N,O</i>)-dinickel(II)]
;
_space_group_crystal_system monoclinic
_space_group_IT_number 14
_space_group_name_Hall '-P 2ybc'
_space_group_name_H-M_alt 'P 1 21/c 1'
_atom_sites_solution_hydrogens geom
_atom_sites_solution_primary direct
_atom_sites_solution_secondary difmap
_audit_creation_method SHELXL-2014/7
_cell_angle_alpha 90
_cell_angle_beta 92.902(2)
_cell_angle_gamma 90
_cell_formula_units_Z 4
_cell_length_a 12.4072(8)
_cell_length_b 13.5186(10)
_cell_length_c 19.4750(14)
_cell_measurement_reflns_used 9812
_cell_measurement_temperature 223(2)
_cell_measurement_theta_max 25.89
_cell_measurement_theta_min 2.23
_cell_volume 3262.3(4)
_computing_cell_refinement 'Bruker SAINT [1]'
_computing_data_collection 'Bruker APEX2 [1]'
_computing_data_reduction 'Bruker SAINT [1]'
_computing_molecular_graphics 'ORTEP-III [3]'
_computing_publication_material 'SHELXL-2014/7 [2]'
_computing_structure_refinement 'SHELXL-2014/7 [2]'
_computing_structure_solution 'SHELXL-2014/7 [2]'
_diffrn_ambient_temperature 223(2)
_diffrn_measured_fraction_theta_full 0.998
_diffrn_measured_fraction_theta_max 0.997
_diffrn_measurement_device_type 'PHOTON II M14'
_diffrn_measurement_method '\f and \w scans'
_diffrn_radiation_type MoK\a
_diffrn_radiation_wavelength 0.71073
_diffrn_reflns_av_R_equivalents 0.0468
_diffrn_reflns_av_unetI/netI 0.0180
_diffrn_reflns_Laue_measured_fraction_full 0.998
_diffrn_reflns_Laue_measured_fraction_max 0.997
_diffrn_reflns_limit_h_max 15
_diffrn_reflns_limit_h_min -15
_diffrn_reflns_limit_k_max 16
_diffrn_reflns_limit_k_min -16
_diffrn_reflns_limit_l_max 24
_diffrn_reflns_limit_l_min -24
_diffrn_reflns_number 84685
_diffrn_reflns_point_group_measured_fraction_full 0.998
_diffrn_reflns_point_group_measured_fraction_max 0.997
_diffrn_reflns_theta_full 25.242
_diffrn_reflns_theta_max 26.071
_diffrn_reflns_theta_min 2.094
_diffrn_source 'sealed tube'
_exptl_absorpt_coefficient_mu 1.217
_exptl_absorpt_correction_T_max 0.7453
_exptl_absorpt_correction_T_min 0.6965
_exptl_absorpt_correction_type multi-scan
_exptl_absorpt_process_details 'SADABS (Bruker, 2016) [1]'
_exptl_crystal_colour violet
_exptl_crystal_density_diffrn 1.556
_exptl_crystal_description Block
_exptl_crystal_F_000 1568
_exptl_crystal_size_max 0.25
_exptl_crystal_size_mid 0.17
_exptl_crystal_size_min 0.12
_refine_diff_density_max 1.003
_refine_diff_density_min -0.405
_refine_diff_density_rms 0.058
_refine_ls_extinction_coef .
_refine_ls_extinction_method none
_refine_ls_goodness_of_fit_ref 1.094
_refine_ls_hydrogen_treatment constr
_refine_ls_matrix_type full
_refine_ls_number_parameters 454
_refine_ls_number_reflns 6439
_refine_ls_number_restraints 0
_refine_ls_restrained_S_all 1.094
_refine_ls_R_factor_all 0.0401
_refine_ls_R_factor_gt 0.0304
_refine_ls_shift/su_max 0.000
_refine_ls_shift/su_mean 0.000
_refine_ls_structure_factor_coef Fsqd
_refine_ls_weighting_details 'w=1/[\s^2^(Fo^2^)+(0.0279P)^2^+3.5036P] where P=(Fo^2^+2Fc^2^)/3'
_refine_ls_weighting_scheme calc
_refine_ls_wR_factor_gt 0.0723
_refine_ls_wR_factor_ref 0.0809
_reflns_Friedel_coverage 0.000
_reflns_Friedel_fraction_full .
_reflns_Friedel_fraction_max .
_reflns_number_gt 5502
_reflns_number_total 6439
_reflns_threshold_expression 'I > 2\s(I)'
_cod_data_source_file suppl_j_ncrs-2023-0019_suppl.cif
_cod_data_source_block Ni2(pic)4(py)2
_cod_depositor_comments
;
The following automatic conversions were performed:

data item '_exptl_absorpt_correction_type' value 'Multi-scan' was
changed to 'multi-scan' in accordance with the built-in table derived
from the CIF Core dictionary named 'cif_core.dic' version 2.4.5 last
updated on 2014-11-21.

Automatic conversion script
Id: cif_fix_values 8738 2021-04-28 16:35:53Z antanas 
;
_cod_original_sg_symbol_H-M 'P 21/c'
_cod_database_code 8107432
_shelx_shelxl_version_number 2014/7
_shelx_space_group_comment
;
The symmetry employed for this shelxl refinement is uniquely defined
by the following loop, which should always be used as a source of
symmetry information in preference to the above space-group names.
They are only intended as comments.
;
_shelx_estimated_absorpt_t_min 0.751
_shelx_estimated_absorpt_t_max 0.868

loop_
_space_group_symop_operation_xyz
'x, y, z'
'-x, y+1/2, -z+1/2'
'-x, -y, -z'
'x, -y-1/2, z-1/2'

loop_
_atom_site_label
_atom_site_type_symbol
_atom_site_fract_x
_atom_site_fract_y
_atom_site_fract_z
_atom_site_U_iso_or_equiv
_atom_site_adp_type
_atom_site_occupancy
_atom_site_site_symmetry_order
_atom_site_calc_flag
_atom_site_refinement_flags_posn
_atom_site_refinement_flags_adp
_atom_site_refinement_flags_occupancy
_atom_site_disorder_assembly
_atom_site_disorder_group
Ni1 Ni 0.25980(2) 0.04075(2) 0.24115(2) 0.02094(8) Uani 1 1 d . . . . .
Ni2 Ni 0.5000 0.0000 0.5000 0.02390(10) Uani 1 2 d S . P . .
Ni3 Ni 0.0000 0.0000 0.0000 0.02557(10) Uani 1 2 d S . P . .
O1 O 0.25064(11) 0.19151(12) 0.24659(8) 0.0290(4) Uani 1 1 d . . . . .
O2 O 0.35103(13) 0.32679(11) 0.23597(9) 0.0322(4) Uani 1 1 d . . . . .
O3 O 0.26346(12) -0.10869(12) 0.23038(9) 0.0324(4) Uani 1 1 d . . . . .
O4 O 0.15237(16) -0.23771(13) 0.21747(13) 0.0577(6) Uani 1 1 d . . . . .
O5 O 0.42488(12) -0.00677(12) 0.40407(8) 0.0291(3) Uani 1 1 d . . . . .
O6 O 0.26889(13) 0.03512(15) 0.34881(8) 0.0379(4) Uani 1 1 d . . . . .
O7 O 0.08898(12) 0.00838(13) 0.09145(7) 0.0302(4) Uani 1 1 d . . . . .
O8 O 0.25159(13) 0.05675(13) 0.13378(8) 0.0334(4) Uani 1 1 d . . . . .
N1 N 0.41964(14) 0.07373(13) 0.23324(9) 0.0234(4) Uani 1 1 d . . . . .
N2 N 0.10030(14) 0.01210(13) 0.25210(9) 0.0219(4) Uani 1 1 d . . . . .
N3 N 0.35761(14) 0.06851(14) 0.52135(9) 0.0255(4) Uani 1 1 d . . . . .
N4 N 0.56367(15) 0.14273(15) 0.47596(10) 0.0304(4) Uani 1 1 d . . . . .
N5 N 0.13481(15) 0.06677(15) -0.03354(9) 0.0289(4) Uani 1 1 d . . . . .
N6 N 0.06840(16) -0.14121(16) -0.01760(11) 0.0353(5) Uani 1 1 d . . . . .
C1 C 0.50273(19) 0.01228(18) 0.22786(13) 0.0330(5) Uani 1 1 d . . . . .
H1 H 0.4908 -0.0562 0.2308 0.040 Uiso 1 1 calc R U . . .
C2 C 0.6060(2) 0.0463(2) 0.21813(15) 0.0414(6) Uani 1 1 d . . . . .
H2 H 0.6635 0.0016 0.2149 0.050 Uiso 1 1 calc R U . . .
C3 C 0.62342(19) 0.1462(2) 0.21323(15) 0.0401(6) Uani 1 1 d . . . . .
H3 H 0.6929 0.1707 0.2063 0.048 Uiso 1 1 calc R U . . .
C4 C 0.53759(18) 0.21016(18) 0.21857(13) 0.0321(5) Uani 1 1 d . . . . .
H4 H 0.5476 0.2789 0.2152 0.038 Uiso 1 1 calc R U . . .
C5 C 0.43665(16) 0.17129(16) 0.22892(10) 0.0221(4) Uani 1 1 d . . . . .
C6 C 0.33868(17) 0.23598(16) 0.23769(11) 0.0243(4) Uani 1 1 d . . . . .
C7 C 0.02205(18) 0.07495(17) 0.26720(12) 0.0309(5) Uani 1 1 d . . . . .
H7 H 0.0381 0.1428 0.2706 0.037 Uiso 1 1 calc R U . . .
C8 C -0.08167(19) 0.04372(19) 0.27802(13) 0.0346(5) Uani 1 1 d . . . . .
H8 H -0.1355 0.0897 0.2879 0.042 Uiso 1 1 calc R U . . .
C9 C -0.10518(18) -0.05557(19) 0.27414(12) 0.0321(5) Uani 1 1 d . . . . .
H9 H -0.1750 -0.0787 0.2817 0.038 Uiso 1 1 calc R U . . .
C10 C -0.02402(18) -0.12064(17) 0.25887(12) 0.0296(5) Uani 1 1 d . . . . .
H10 H -0.0379 -0.1889 0.2560 0.036 Uiso 1 1 calc R U . . .
C11 C 0.07782(17) -0.08440(16) 0.24787(10) 0.0234(4) Uani 1 1 d . . . . .
C12 C 0.17175(19) -0.14994(17) 0.23016(13) 0.0315(5) Uani 1 1 d . . . . .
C13 C 0.32850(18) 0.10936(18) 0.57997(11) 0.0301(5) Uani 1 1 d . . . . .
H13 H 0.3751 0.1038 0.6194 0.036 Uiso 1 1 calc R U . . .
C14 C 0.2319(2) 0.1596(2) 0.58459(13) 0.0371(6) Uani 1 1 d . . . . .
H14 H 0.2138 0.1891 0.6262 0.044 Uiso 1 1 calc R U . . .
C15 C 0.1632(2) 0.1655(2) 0.52708(14) 0.0427(6) Uani 1 1 d . . . . .
H15 H 0.0967 0.1985 0.5291 0.051 Uiso 1 1 calc R U . . .
C16 C 0.19235(19) 0.1227(2) 0.46635(13) 0.0369(6) Uani 1 1 d . . . . .
H16 H 0.1461 0.1257 0.4267 0.044 Uiso 1 1 calc R U . . .
C17 C 0.29108(17) 0.07538(17) 0.46514(11) 0.0251(4) Uani 1 1 d . . . . .
C18 C 0.33184(17) 0.03069(17) 0.40000(11) 0.0258(5) Uani 1 1 d . . . . .
C19 C 0.5753(2) 0.2131(2) 0.52398(14) 0.0384(6) Uani 1 1 d . . . . .
H19 H 0.5600 0.1973 0.5695 0.046 Uiso 1 1 calc R U . . .
C20 C 0.6089(2) 0.3080(2) 0.50975(17) 0.0485(7) Uani 1 1 d . . . . .
H20 H 0.6149 0.3559 0.5447 0.058 Uiso 1 1 calc R U . . .
C21 C 0.6333(2) 0.3312(2) 0.44371(17) 0.0514(8) Uani 1 1 d . . . . .
H21 H 0.6566 0.3952 0.4328 0.062 Uiso 1 1 calc R U . . .
C22 C 0.6234(2) 0.2599(2) 0.39421(15) 0.0468(7) Uani 1 1 d . . . . .
H22 H 0.6407 0.2737 0.3488 0.056 Uiso 1 1 calc R U . . .
C23 C 0.5876(2) 0.1671(2) 0.41202(13) 0.0366(6) Uani 1 1 d . . . . .
H23 H 0.5798 0.1188 0.3775 0.044 Uiso 1 1 calc R U . . .
C24 C 0.1527(2) 0.0980(2) -0.09676(12) 0.0398(6) Uani 1 1 d . . . . .
H24 H 0.0978 0.0902 -0.1314 0.048 Uiso 1 1 calc R U . . .
C25 C 0.2481(2) 0.1411(2) -0.11343(13) 0.0462(7) Uani 1 1 d . . . . .
H25 H 0.2582 0.1631 -0.1584 0.055 Uiso 1 1 calc R U . . .
C26 C 0.3286(2) 0.1514(2) -0.06260(14) 0.0466(7) Uani 1 1 d . . . . .
H26 H 0.3951 0.1798 -0.0726 0.056 Uiso 1 1 calc R U . . .
C27 C 0.31083(19) 0.1195(2) 0.00333(13) 0.0354(6) Uani 1 1 d . . . . .
H27 H 0.3649 0.1256 0.0386 0.042 Uiso 1 1 calc R U . . .
C28 C 0.21208(17) 0.07836(17) 0.01624(11) 0.0249(4) Uani 1 1 d . . . . .
C29 C 0.18184(17) 0.04474(16) 0.08688(10) 0.0229(4) Uani 1 1 d . . . . .
C30 C 0.0869(3) -0.1726(3) -0.0784(2) 0.0704(10) Uani 1 1 d . . . . .
H30 H 0.0747 -0.1301 -0.1162 0.084 Uiso 1 1 calc R U . . .
C31 C 0.1260(3) -0.2720(5) -0.0897(3) 0.107(2) Uani 1 1 d . . . . .
H31 H 0.1389 -0.2938 -0.1344 0.128 Uiso 1 1 calc R U . . .
C32 C 0.1431(4) -0.3311(4) -0.0371(5) 0.137(3) Uani 1 1 d . . . . .
H32 H 0.1692 -0.3957 -0.0431 0.165 Uiso 1 1 calc R U . . .
C33 C 0.1233(3) -0.2987(3) 0.0229(3) 0.0894(16) Uani 1 1 d . . . . .
H33 H 0.1326 -0.3412 0.0610 0.107 Uiso 1 1 calc R U . . .
C34 C 0.0894(2) -0.2047(2) 0.03273(19) 0.0548(8) Uani 1 1 d . . . . .
H34 H 0.0803 -0.1835 0.0780 0.066 Uiso 1 1 calc R U . . .

loop_
_atom_site_aniso_label
_atom_site_aniso_U_11
_atom_site_aniso_U_22
_atom_site_aniso_U_33
_atom_site_aniso_U_23
_atom_site_aniso_U_13
_atom_site_aniso_U_12
Ni1 0.01889(14) 0.02128(15) 0.02227(14) 0.00033(10) -0.00277(10) -0.00134(10)
Ni2 0.02157(19) 0.0317(2) 0.01809(18) 0.00078(15) -0.00188(14) 0.00230(16)
Ni3 0.02200(19) 0.0361(2) 0.01830(19) 0.00079(16) -0.00221(15) -0.00778(16)
O1 0.0221(8) 0.0246(8) 0.0404(9) -0.0015(7) 0.0019(7) 0.0011(6)
O2 0.0353(9) 0.0196(8) 0.0421(10) -0.0016(7) 0.0069(7) 0.0003(7)
O3 0.0258(8) 0.0249(8) 0.0470(10) -0.0032(7) 0.0064(7) 0.0019(6)
O4 0.0462(11) 0.0219(10) 0.1064(18) -0.0140(10) 0.0168(11) -0.0035(8)
O5 0.0279(8) 0.0388(9) 0.0205(7) -0.0002(7) -0.0016(6) 0.0017(7)
O6 0.0303(9) 0.0624(12) 0.0204(8) 0.0031(8) -0.0060(7) -0.0017(8)
O7 0.0256(8) 0.0456(10) 0.0191(7) 0.0028(7) -0.0023(6) -0.0110(7)
O8 0.0281(8) 0.0497(11) 0.0216(8) 0.0022(7) -0.0055(6) -0.0083(7)
N1 0.0216(9) 0.0233(9) 0.0247(9) -0.0018(7) -0.0034(7) 0.0001(7)
N2 0.0225(9) 0.0216(9) 0.0213(9) 0.0003(7) -0.0026(7) -0.0001(7)
N3 0.0233(9) 0.0309(10) 0.0221(9) 0.0036(8) 0.0001(7) 0.0000(8)
N4 0.0247(9) 0.0358(11) 0.0305(10) 0.0028(8) -0.0006(8) 0.0004(8)
N5 0.0279(10) 0.0373(11) 0.0213(9) 0.0016(8) 0.0002(7) -0.0056(8)
N6 0.0272(10) 0.0398(12) 0.0386(11) -0.0091(10) 0.0000(8) -0.0051(9)
C1 0.0275(11) 0.0257(12) 0.0453(14) 0.0016(10) -0.0018(10) 0.0034(9)
C2 0.0257(12) 0.0355(14) 0.0630(18) 0.0009(13) 0.0031(12) 0.0083(10)
C3 0.0224(11) 0.0395(15) 0.0588(17) -0.0004(12) 0.0059(11) -0.0039(10)
C4 0.0276(11) 0.0276(12) 0.0413(13) -0.0014(10) 0.0039(10) -0.0035(9)
C5 0.0227(10) 0.0224(11) 0.0207(10) -0.0018(8) -0.0022(8) -0.0010(8)
C6 0.0272(11) 0.0251(12) 0.0206(10) -0.0024(8) 0.0001(8) 0.0008(9)
C7 0.0291(12) 0.0219(11) 0.0417(13) 0.0018(10) 0.0006(10) 0.0029(9)
C8 0.0258(11) 0.0344(14) 0.0440(14) 0.0002(11) 0.0044(10) 0.0065(10)
C9 0.0229(11) 0.0417(14) 0.0317(12) 0.0070(10) 0.0028(9) -0.0036(10)
C10 0.0307(12) 0.0243(11) 0.0338(12) 0.0024(9) 0.0007(9) -0.0070(9)
C11 0.0260(11) 0.0230(11) 0.0208(10) 0.0011(8) -0.0024(8) -0.0013(9)
C12 0.0324(12) 0.0235(12) 0.0390(13) -0.0010(10) 0.0051(10) 0.0010(9)
C13 0.0304(12) 0.0363(13) 0.0238(11) -0.0002(9) 0.0016(9) 0.0001(10)
C14 0.0356(13) 0.0424(15) 0.0339(13) -0.0018(11) 0.0088(10) 0.0025(11)
C15 0.0293(13) 0.0503(17) 0.0486(16) -0.0001(13) 0.0024(11) 0.0112(12)
C16 0.0285(12) 0.0454(15) 0.0362(13) 0.0030(11) -0.0057(10) 0.0047(11)
C17 0.0241(10) 0.0264(11) 0.0244(11) 0.0045(9) -0.0009(8) -0.0041(9)
C18 0.0242(11) 0.0303(12) 0.0226(10) 0.0060(9) -0.0019(8) -0.0067(9)
C19 0.0369(13) 0.0399(15) 0.0384(14) -0.0023(11) -0.0001(11) -0.0026(11)
C20 0.0438(15) 0.0385(16) 0.0624(19) -0.0064(14) -0.0051(14) -0.0050(12)
C21 0.0392(15) 0.0399(16) 0.074(2) 0.0119(15) -0.0041(14) -0.0110(12)
C22 0.0364(14) 0.0568(18) 0.0470(16) 0.0159(14) 0.0005(12) -0.0091(13)
C23 0.0339(13) 0.0440(15) 0.0319(13) 0.0031(11) 0.0022(10) -0.0039(11)
C24 0.0412(14) 0.0581(17) 0.0196(11) 0.0049(11) -0.0009(10) -0.0100(12)
C25 0.0484(16) 0.0614(19) 0.0298(13) 0.0090(13) 0.0106(11) -0.0107(14)
C26 0.0343(14) 0.0603(19) 0.0462(16) 0.0054(14) 0.0124(12) -0.0133(13)
C27 0.0279(12) 0.0443(15) 0.0338(13) 0.0020(11) 0.0003(10) -0.0082(11)
C28 0.0237(10) 0.0265(11) 0.0241(11) -0.0015(9) -0.0007(8) -0.0018(9)
C29 0.0246(10) 0.0236(11) 0.0201(10) -0.0021(8) -0.0022(8) 0.0004(8)
C30 0.0515(19) 0.087(3) 0.072(2) -0.022(2) 0.0044(17) -0.0092(19)
C31 0.051(2) 0.131(5) 0.140(5) -0.101(4) 0.016(3) -0.002(3)
C32 0.051(3) 0.052(3) 0.308(11) -0.011(4) -0.004(4) 0.009(2)
C33 0.0405(19) 0.045(2) 0.183(5) -0.011(3) 0.005(3) 0.0039(16)
C34 0.0333(14) 0.0462(17) 0.083(2) 0.0038(16) -0.0115(14) -0.0022(13)

loop_
_atom_type_symbol
_atom_type_description
_atom_type_scat_dispersion_real
_atom_type_scat_dispersion_imag
_atom_type_scat_source
C C 0.0033 0.0016 'International Tables Vol C Tables 4.2.6.8 and 6.1.1.4'
H H 0.0000 0.0000 'International Tables Vol C Tables 4.2.6.8 and 6.1.1.4'
N N 0.0061 0.0033 'International Tables Vol C Tables 4.2.6.8 and 6.1.1.4'
Ni Ni 0.3393 1.1124 'International Tables Vol C Tables 4.2.6.8 and 6.1.1.4'
O O 0.0106 0.0060 'International Tables Vol C Tables 4.2.6.8 and 6.1.1.4'

loop_
_geom_angle_atom_site_label_1
_geom_angle_atom_site_label_2
_geom_angle_atom_site_label_3
_geom_angle
_geom_angle_site_symmetry_1
_geom_angle_site_symmetry_3
O3 Ni1 N2 81.30(7) . .
O3 Ni1 O1 176.57(7) . .
N2 Ni1 O1 97.31(6) . .
O3 Ni1 N1 100.49(7) . .
N2 Ni1 N1 177.68(7) . .
O1 Ni1 N1 80.99(7) . .
O3 Ni1 O6 93.83(7) . .
N2 Ni1 O6 83.79(7) . .
O1 Ni1 O6 89.12(7) . .
N1 Ni1 O6 94.59(7) . .
O3 Ni1 O8 89.99(7) . .
N2 Ni1 O8 97.20(6) . .
O1 Ni1 O8 87.07(7) . .
N1 Ni1 O8 84.31(7) . .
O6 Ni1 O8 176.16(8) . .
O5 Ni2 O5 180.0 3_656 .
O5 Ni2 N3 98.71(7) 3_656 .
O5 Ni2 N3 81.29(7) . .
O5 Ni2 N3 81.29(7) 3_656 3_656
O5 Ni2 N3 98.71(7) . 3_656
N3 Ni2 N3 180.0 . 3_656
O5 Ni2 N4 90.19(7) 3_656 .
O5 Ni2 N4 89.81(7) . .
N3 Ni2 N4 88.21(7) . .
N3 Ni2 N4 91.79(7) 3_656 .
O5 Ni2 N4 89.81(7) 3_656 3_656
O5 Ni2 N4 90.19(7) . 3_656
N3 Ni2 N4 91.79(7) . 3_656
N3 Ni2 N4 88.21(7) 3_656 3_656
N4 Ni2 N4 180.0 . 3_656
N5 Ni3 N5 180.00(10) 3 .
N5 Ni3 O7 80.75(7) 3 3
N5 Ni3 O7 99.24(7) . 3
N5 Ni3 O7 99.25(7) 3 .
N5 Ni3 O7 80.76(7) . .
O7 Ni3 O7 180.0 3 .
N5 Ni3 N6 89.70(8) 3 .
N5 Ni3 N6 90.30(8) . .
O7 Ni3 N6 90.69(7) 3 .
O7 Ni3 N6 89.31(7) . .
N5 Ni3 N6 90.30(8) 3 3
N5 Ni3 N6 89.70(8) . 3
O7 Ni3 N6 89.31(7) 3 3
O7 Ni3 N6 90.70(7) . 3
N6 Ni3 N6 180.00(5) . 3
C6 O1 Ni1 114.56(14) . .
C12 O3 Ni1 114.40(14) . .
C18 O5 Ni2 114.39(14) . .
C18 O6 Ni1 143.94(16) . .
C29 O7 Ni3 114.47(13) . .
C29 O8 Ni1 135.96(15) . .
C1 N1 C5 118.96(19) . .
C1 N1 Ni1 128.82(16) . .
C5 N1 Ni1 112.07(14) . .
C7 N2 C11 118.92(19) . .
C7 N2 Ni1 128.55(15) . .
C11 N2 Ni1 112.34(14) . .
C13 N3 C17 119.20(19) . .
C13 N3 Ni2 129.20(15) . .
C17 N3 Ni2 111.47(14) . .
C23 N4 C19 117.1(2) . .
C23 N4 Ni2 121.82(17) . .
C19 N4 Ni2 121.01(17) . .
C24 N5 C28 119.1(2) . .
C24 N5 Ni3 127.96(16) . .
C28 N5 Ni3 112.93(14) . .
C30 N6 C34 115.5(3) . .
C30 N6 Ni3 122.4(2) . .
C34 N6 Ni3 122.0(2) . .
N1 C1 C2 122.0(2) . .
N1 C1 H1 119.0 . .
C2 C1 H1 119.0 . .
C3 C2 C1 119.1(2) . .
C3 C2 H2 120.4 . .
C1 C2 H2 120.4 . .
C2 C3 C4 119.1(2) . .
C2 C3 H3 120.4 . .
C4 C3 H3 120.4 . .
C3 C4 C5 118.8(2) . .
C3 C4 H4 120.6 . .
C5 C4 H4 120.6 . .
N1 C5 C4 122.0(2) . .
N1 C5 C6 115.59(18) . .
C4 C5 C6 122.4(2) . .
O2 C6 O1 125.7(2) . .
O2 C6 C5 117.95(19) . .
O1 C6 C5 116.37(19) . .
N2 C7 C8 122.2(2) . .
N2 C7 H7 118.9 . .
C8 C7 H7 118.9 . .
C9 C8 C7 119.1(2) . .
C9 C8 H8 120.4 . .
C7 C8 H8 120.4 . .
C8 C9 C10 118.6(2) . .
C8 C9 H9 120.7 . .
C10 C9 H9 120.7 . .
C9 C10 C11 119.3(2) . .
C9 C10 H10 120.3 . .
C11 C10 H10 120.3 . .
N2 C11 C10 121.8(2) . .
N2 C11 C12 115.07(19) . .
C10 C11 C12 123.2(2) . .
O4 C12 O3 126.2(2) . .
O4 C12 C11 117.6(2) . .
O3 C12 C11 116.2(2) . .
N3 C13 C14 122.1(2) . .
N3 C13 H13 118.9 . .
C14 C13 H13 118.9 . .
C15 C14 C13 118.6(2) . .
C15 C14 H14 120.7 . .
C13 C14 H14 120.7 . .
C14 C15 C16 119.6(2) . .
C14 C15 H15 120.2 . .
C16 C15 H15 120.2 . .
C15 C16 C17 118.6(2) . .
C15 C16 H16 120.7 . .
C17 C16 H16 120.7 . .
N3 C17 C16 121.8(2) . .
N3 C17 C18 115.99(19) . .
C16 C17 C18 122.2(2) . .
O6 C18 O5 127.6(2) . .
O6 C18 C17 115.6(2) . .
O5 C18 C17 116.84(18) . .
N4 C19 C20 122.9(3) . .
N4 C19 H19 118.5 . .
C20 C19 H19 118.5 . .
C21 C20 C19 118.9(3) . .
C21 C20 H20 120.5 . .
C19 C20 H20 120.5 . .
C22 C21 C20 118.9(3) . .
C22 C21 H21 120.5 . .
C20 C21 H21 120.5 . .
C21 C22 C23 118.9(3) . .
C21 C22 H22 120.6 . .
C23 C22 H22 120.6 . .
N4 C23 C22 123.2(3) . .
N4 C23 H23 118.4 . .
C22 C23 H23 118.4 . .
N5 C24 C25 122.6(2) . .
N5 C24 H24 118.7 . .
C25 C24 H24 118.7 . .
C24 C25 C26 118.4(2) . .
C24 C25 H25 120.8 . .
C26 C25 H25 120.8 . .
C25 C26 C27 119.5(2) . .
C25 C26 H26 120.3 . .
C27 C26 H26 120.3 . .
C28 C27 C26 118.6(2) . .
C28 C27 H27 120.7 . .
C26 C27 H27 120.7 . .
N5 C28 C27 121.7(2) . .
N5 C28 C29 114.95(18) . .
C27 C28 C29 123.34(19) . .
O8 C29 O7 127.4(2) . .
O8 C29 C28 115.81(19) . .
O7 C29 C28 116.81(18) . .
N6 C30 C31 121.4(4) . .
N6 C30 H30 119.3 . .
C31 C30 H30 119.3 . .
C32 C31 C30 119.3(5) . .
C32 C31 H31 120.4 . .
C30 C31 H31 120.4 . .
C33 C32 C31 118.3(5) . .
C33 C32 H32 120.8 . .
C31 C32 H32 120.8 . .
C32 C33 C34 121.6(6) . .
C32 C33 H33 119.2 . .
C34 C33 H33 119.2 . .
N6 C34 C33 123.8(4) . .
N6 C34 H34 118.1 . .
C33 C34 H34 118.1 . .

loop_
_geom_bond_atom_site_label_1
_geom_bond_atom_site_label_2
_geom_bond_distance
_geom_bond_site_symmetry_2
Ni1 O3 2.0318(16) .
Ni1 N2 2.0382(17) .
Ni1 O1 2.0442(16) .
Ni1 N1 2.0461(17) .
Ni1 O6 2.0954(16) .
Ni1 O8 2.0995(15) .
Ni2 O5 2.0471(15) 3_656
Ni2 O5 2.0471(15) .
Ni2 N3 2.0558(18) .
Ni2 N3 2.0558(18) 3_656
Ni2 N4 2.146(2) .
Ni2 N4 2.146(2) 3_656
Ni3 N5 2.0371(18) 3
Ni3 N5 2.0371(18) .
Ni3 O7 2.0505(14) 3
Ni3 O7 2.0505(14) .
Ni3 N6 2.124(2) .
Ni3 N6 2.124(2) 3
O1 C6 1.267(3) .
O2 C6 1.238(3) .
O3 C12 1.267(3) .
O4 C12 1.233(3) .
O5 C18 1.259(3) .
O6 C18 1.236(3) .
O7 C29 1.260(3) .
O8 C29 1.237(2) .
N1 C1 1.332(3) .
N1 C5 1.339(3) .
N2 C7 1.334(3) .
N2 C11 1.336(3) .
N3 C13 1.334(3) .
N3 C17 1.340(3) .
N4 C23 1.336(3) .
N4 C19 1.337(3) .
N5 C24 1.331(3) .
N5 C28 1.338(3) .
N6 C30 1.290(4) .
N6 C34 1.319(4) .
C1 C2 1.384(3) .
C1 H1 0.9400 .
C2 C3 1.371(4) .
C2 H2 0.9400 .
C3 C4 1.380(3) .
C3 H3 0.9400 .
C4 C5 1.382(3) .
C4 H4 0.9400 .
C5 C6 1.514(3) .
C7 C8 1.381(3) .
C7 H7 0.9400 .
C8 C9 1.375(4) .
C8 H8 0.9400 .
C9 C10 1.381(3) .
C9 H9 0.9400 .
C10 C11 1.382(3) .
C10 H10 0.9400 .
C11 C12 1.518(3) .
C13 C14 1.384(3) .
C13 H13 0.9400 .
C14 C15 1.376(4) .
C14 H14 0.9400 .
C15 C16 1.381(4) .
C15 H15 0.9400 .
C16 C17 1.383(3) .
C16 H16 0.9400 .
C17 C18 1.515(3) .
C19 C20 1.381(4) .
C19 H19 0.9400 .
C20 C21 1.373(4) .
C20 H20 0.9400 .
C21 C22 1.364(4) .
C21 H21 0.9400 .
C22 C23 1.380(4) .
C22 H22 0.9400 .
C23 H23 0.9400 .
C24 C25 1.373(4) .
C24 H24 0.9400 .
C25 C26 1.377(4) .
C25 H25 0.9400 .
C26 C27 1.383(4) .
C26 H26 0.9400 .
C27 C28 1.380(3) .
C27 H27 0.9400 .
C28 C29 1.514(3) .
C30 C31 1.449(6) .
C30 H30 0.9400 .
C31 C32 1.309(8) .
C31 H31 0.9400 .
C32 C33 1.283(9) .
C32 H32 0.9400 .
C33 C34 1.356(5) .
C33 H33 0.9400 .
C34 H34 0.9400 .

loop_
_geom_torsion_atom_site_label_1
_geom_torsion_atom_site_label_2
_geom_torsion_atom_site_label_3
_geom_torsion_atom_site_label_4
_geom_torsion
_geom_torsion_site_symmetry_1
_geom_torsion_site_symmetry_2
_geom_torsion_site_symmetry_3
_geom_torsion_site_symmetry_4
C5 N1 C1 C2 0.2(4) . . . .
Ni1 N1 C1 C2 175.45(19) . . . .
N1 C1 C2 C3 -0.6(4) . . . .
C1 C2 C3 C4 0.4(4) . . . .
C2 C3 C4 C5 0.2(4) . . . .
C1 N1 C5 C4 0.5(3) . . . .
Ni1 N1 C5 C4 -175.57(17) . . . .
C1 N1 C5 C6 -178.24(19) . . . .
Ni1 N1 C5 C6 5.7(2) . . . .
C3 C4 C5 N1 -0.6(3) . . . .
C3 C4 C5 C6 178.0(2) . . . .
Ni1 O1 C6 O2 176.84(18) . . . .
Ni1 O1 C6 C5 -3.6(2) . . . .
N1 C5 C6 O2 178.06(19) . . . .
C4 C5 C6 O2 -0.6(3) . . . .
N1 C5 C6 O1 -1.6(3) . . . .
C4 C5 C6 O1 179.8(2) . . . .
C11 N2 C7 C8 -0.6(3) . . . .
Ni1 N2 C7 C8 -175.11(18) . . . .
N2 C7 C8 C9 1.0(4) . . . .
C7 C8 C9 C10 -0.6(4) . . . .
C8 C9 C10 C11 -0.1(3) . . . .
C7 N2 C11 C10 -0.1(3) . . . .
Ni1 N2 C11 C10 175.22(16) . . . .
C7 N2 C11 C12 179.75(19) . . . .
Ni1 N2 C11 C12 -4.9(2) . . . .
C9 C10 C11 N2 0.5(3) . . . .
C9 C10 C11 C12 -179.4(2) . . . .
Ni1 O3 C12 O4 172.2(2) . . . .
Ni1 O3 C12 C11 -8.3(3) . . . .
N2 C11 C12 O4 -171.4(2) . . . .
C10 C11 C12 O4 8.5(4) . . . .
N2 C11 C12 O3 9.1(3) . . . .
C10 C11 C12 O3 -171.0(2) . . . .
C17 N3 C13 C14 -0.6(3) . . . .
Ni2 N3 C13 C14 174.96(18) . . . .
N3 C13 C14 C15 1.4(4) . . . .
C13 C14 C15 C16 -0.9(4) . . . .
C14 C15 C16 C17 -0.4(4) . . . .
C13 N3 C17 C16 -0.7(3) . . . .
Ni2 N3 C17 C16 -177.06(19) . . . .
C13 N3 C17 C18 177.7(2) . . . .
Ni2 N3 C17 C18 1.3(2) . . . .
C15 C16 C17 N3 1.3(4) . . . .
C15 C16 C17 C18 -177.0(2) . . . .
Ni1 O6 C18 O5 -27.8(4) . . . .
Ni1 O6 C18 C17 152.5(2) . . . .
Ni2 O5 C18 O6 -178.90(19) . . . .
Ni2 O5 C18 C17 0.8(2) . . . .
N3 C17 C18 O6 178.2(2) . . . .
C16 C17 C18 O6 -3.4(3) . . . .
N3 C17 C18 O5 -1.5(3) . . . .
C16 C17 C18 O5 176.9(2) . . . .
C23 N4 C19 C20 1.0(4) . . . .
Ni2 N4 C19 C20 -175.4(2) . . . .
N4 C19 C20 C21 -1.2(4) . . . .
C19 C20 C21 C22 0.2(4) . . . .
C20 C21 C22 C23 0.9(4) . . . .
C19 N4 C23 C22 0.2(4) . . . .
Ni2 N4 C23 C22 176.5(2) . . . .
C21 C22 C23 N4 -1.2(4) . . . .
C28 N5 C24 C25 0.6(4) . . . .
Ni3 N5 C24 C25 -179.2(2) . . . .
N5 C24 C25 C26 0.7(5) . . . .
C24 C25 C26 C27 -0.8(5) . . . .
C25 C26 C27 C28 -0.2(4) . . . .
C24 N5 C28 C27 -1.7(4) . . . .
Ni3 N5 C28 C27 178.05(19) . . . .
C24 N5 C28 C29 177.3(2) . . . .
Ni3 N5 C28 C29 -2.9(2) . . . .
C26 C27 C28 N5 1.6(4) . . . .
C26 C27 C28 C29 -177.4(2) . . . .
Ni1 O8 C29 O7 -6.6(4) . . . .
Ni1 O8 C29 C28 173.04(16) . . . .
Ni3 O7 C29 O8 -179.00(19) . . . .
Ni3 O7 C29 C28 1.4(2) . . . .
N5 C28 C29 O8 -178.6(2) . . . .
C27 C28 C29 O8 0.4(3) . . . .
N5 C28 C29 O7 1.0(3) . . . .
C27 C28 C29 O7 -179.9(2) . . . .
C34 N6 C30 C31 1.2(4) . . . .
Ni3 N6 C30 C31 -175.3(3) . . . .
N6 C30 C31 C32 -0.1(6) . . . .
C30 C31 C32 C33 0.7(8) . . . .
C31 C32 C33 C34 -2.4(8) . . . .
C30 N6 C34 C33 -3.0(4) . . . .
Ni3 N6 C34 C33 173.5(2) . . . .
C32 C33 C34 N6 3.8(6) . . . .
